data_7240276
loop_
_publ_author_name
'Tabbasum, Nida'
'Varras, Panayiotis C.'
'Arshad, Fizza'
'Choudhary, Muhammad Iqbal'
'Yousuf, Sammer'

_publ_section_title
;
 Biological activities tuning of antibacterial urotorpine via
 co-crystallization: Synthesis, biological activity evaluation and
 computational insight
;
_journal_name_full CrystEngComm
_journal_paper_doi 10.1039/D0CE00226G
_journal_year 2020
_chemical_formula_sum 'C12 H14 N2 O2'
_chemical_formula_weight 218.25
_space_group_crystal_system orthorhombic
_space_group_IT_number 36
_space_group_name_Hall 'C 2c -2'
_space_group_name_H-M_alt 'C m c 21'
_atom_sites_solution_hydrogens mixed
_audit_creation_method SHELXL-2018/3
_audit_update_record
;
2020-02-01 deposited with the CCDC.	2020-04-07 downloaded from the CCDC.
;
_cell_angle_alpha 90
_cell_angle_beta 90
_cell_angle_gamma 90
_cell_formula_units_Z 8
_cell_length_a 30.5126(10)
_cell_length_b 9.6815(3)
_cell_length_c 7.3786(2)
_cell_measurement_reflns_used 8348
_cell_measurement_temperature 100(2)
_cell_measurement_theta_max 68.31
_cell_measurement_theta_min 2.90
_cell_volume 2179.70(11)
_computing_cell_refinement 'Bruker SAINT'
_computing_data_collection 'Bruker APEX2'
_computing_data_reduction 'Bruker SAINT'
_computing_molecular_graphics 'Bruker SHELXTL'
_computing_publication_material 'Bruker SHELXTL'
_computing_structure_refinement 'SHELXL-2018/3 (Sheldrick, 2018)'
_computing_structure_solution 'SHELXT 2014/5 (Sheldrick, 2014)'
_diffrn_ambient_temperature 100(2)
_diffrn_measured_fraction_theta_full 0.999
_diffrn_measured_fraction_theta_max 0.999
_diffrn_measurement_device_type 'Bruker APEX-II CCD'
_diffrn_measurement_method '\f and \w scans'
_diffrn_radiation_type CuK\a
_diffrn_radiation_wavelength 1.54178
_diffrn_reflns_av_R_equivalents 0.0456
_diffrn_reflns_av_unetI/netI 0.0235
_diffrn_reflns_Laue_measured_fraction_full 0.999
_diffrn_reflns_Laue_measured_fraction_max 0.999
_diffrn_reflns_limit_h_max 34
_diffrn_reflns_limit_h_min -36
_diffrn_reflns_limit_k_max 11
_diffrn_reflns_limit_k_min -11
_diffrn_reflns_limit_l_max 8
_diffrn_reflns_limit_l_min -8
_diffrn_reflns_number 14765
_diffrn_reflns_point_group_measured_fraction_full 1.000
_diffrn_reflns_point_group_measured_fraction_max 1.000
_diffrn_reflns_theta_full 67.679
_diffrn_reflns_theta_max 68.239
_diffrn_reflns_theta_min 4.792
_exptl_absorpt_coefficient_mu 0.749
_exptl_absorpt_correction_type none
_exptl_crystal_colour colourless
_exptl_crystal_density_diffrn 1.330
_exptl_crystal_description NEEDLE
_exptl_crystal_F_000 928
_exptl_crystal_size_max 0.180
_exptl_crystal_size_mid 0.070
_exptl_crystal_size_min 0.040
_refine_diff_density_max 0.124
_refine_diff_density_min -0.229
_refine_diff_density_rms 0.056
_refine_ls_abs_structure_details
;
 Flack x determined using 849 quotients [(I+)-(I-)]/[(I+)+(I-)]
 (Parsons, Flack and Wagner, Acta Cryst. B69 (2013) 249-259).
;
_refine_ls_abs_structure_Flack 0.02(8)
_refine_ls_extinction_method none
_refine_ls_goodness_of_fit_ref 1.087
_refine_ls_hydrogen_treatment mixed
_refine_ls_matrix_type full
_refine_ls_number_parameters 155
_refine_ls_number_reflns 2034
_refine_ls_number_restraints 1
_refine_ls_restrained_S_all 1.087
_refine_ls_R_factor_all 0.0280
_refine_ls_R_factor_gt 0.0263
_refine_ls_shift/su_max 0.000
_refine_ls_shift/su_mean 0.000
_refine_ls_structure_factor_coef Fsqd
_refine_ls_weighting_details 'w=1/[\s^2^(Fo^2^)+(0.0359P)^2^+0.4840P] where P=(Fo^2^+2Fc^2^)/3'
_refine_ls_weighting_scheme calc
_refine_ls_wR_factor_gt 0.0642
_refine_ls_wR_factor_ref 0.0653
_reflns_Friedel_coverage 0.837
_reflns_Friedel_fraction_full 1.000
_reflns_Friedel_fraction_max 1.000
_reflns_number_gt 1948
_reflns_number_total 2034
_reflns_threshold_expression 'I > 2\s(I)'
_cod_data_source_file d0ce00226g2.cif
_cod_data_source_block shelx_CCDC1
_cod_database_code 7240276
_shelx_shelxl_version_number 2018/3
_shelx_space_group_comment
;
The symmetry employed for this shelxl refinement is uniquely defined
by the following loop, which should always be used as a source of
symmetry information in preference to the above space-group names.
They are only intended as comments.
;
_shelx_estimated_absorpt_t_min 0.877
_shelx_estimated_absorpt_t_max 0.971

loop_
_space_group_symop_operation_xyz
'x, y, z'
'-x, -y, z+1/2'
'-x, y, z'
'x, -y, z+1/2'
'x+1/2, y+1/2, z'
'-x+1/2, -y+1/2, z+1/2'
'-x+1/2, y+1/2, z'
'x+1/2, -y+1/2, z+1/2'

loop_
_atom_site_label
_atom_site_type_symbol
_atom_site_fract_x
_atom_site_fract_y
_atom_site_fract_z
_atom_site_U_iso_or_equiv
_atom_site_adp_type
_atom_site_occupancy
_atom_site_site_symmetry_order
_atom_site_calc_flag
_atom_site_refinement_flags_posn
_atom_site_refinement_flags_adp
_atom_site_refinement_flags_occupancy
_atom_site_disorder_assembly
_atom_site_disorder_group
O2 O 0.39774(4) 0.84492(14) -0.15804(19) 0.0214(3) Uani 1 1 d . . . . .
O1 O 0.40590(5) 0.62853(13) -0.0562(2) 0.0279(3) Uani 1 1 d . . . . .
N2 N 0.500000 0.6077(2) 0.4257(3) 0.0177(5) Uani 1 2 d S T P . .
N1 N 0.45990(5) 0.77561(14) 0.6093(2) 0.0165(3) Uani 1 1 d . . . . .
N3 N 0.500000 0.8530(2) 0.3408(3) 0.0183(5) Uani 1 2 d S T P . .
C3 C 0.35787(6) 0.70635(17) 0.2591(3) 0.0169(4) Uani 1 1 d . . . . .
H3 H 0.370853 0.617282 0.253061 0.020 Uiso 1 1 calc R U . . .
C4 C 0.33249(6) 0.73836(18) 0.4233(2) 0.0170(4) Uani 1 1 d . . . . .
C1 C 0.39112(6) 0.74483(18) -0.0389(3) 0.0176(4) Uani 1 1 d . . . . .
C10 C 0.500000 0.7960(3) 0.7184(3) 0.0172(5) Uani 1 2 d S T P . .
H10A H 0.500000 0.890697 0.769201 0.021 Uiso 1 2 calc R U P . .
H10B H 0.500000 0.730077 0.820954 0.021 Uiso 1 2 calc R U P . .
C8 C 0.30035(6) 0.66036(19) 0.7043(3) 0.0229(4) Uani 1 1 d . . . . .
H8 H 0.296629 0.590025 0.792716 0.028 Uiso 1 1 calc R U . . .
C11 C 0.500000 0.7079(3) 0.2754(4) 0.0212(6) Uani 1 2 d S T P . .
H11A H 0.473772 0.692368 0.199120 0.025 Uiso 0.5 1 calc R U P . .
H11B H 0.526228 0.692368 0.199120 0.025 Uiso 0.5 1 calc R U P . .
C12 C 0.46108(6) 0.87294(18) 0.4544(3) 0.0183(4) Uani 1 1 d . . . . .
H12A H 0.434472 0.859832 0.379576 0.022 Uiso 1 1 calc R U . . .
H12B H 0.460820 0.968840 0.500960 0.022 Uiso 1 1 calc R U . . .
C9 C 0.32635(6) 0.63580(18) 0.5534(2) 0.0193(4) Uani 1 1 d . . . . .
H9 H 0.340065 0.548428 0.538724 0.023 Uiso 1 1 calc R U . . .
C5 C 0.31262(6) 0.86696(18) 0.4494(3) 0.0193(4) Uani 1 1 d . . . . .
H5 H 0.317321 0.938949 0.364084 0.023 Uiso 1 1 calc R U . . .
C6 C 0.28609(6) 0.89009(19) 0.5989(3) 0.0217(4) Uani 1 1 d . . . . .
H6 H 0.272172 0.977113 0.613911 0.026 Uiso 1 1 calc R U . . .
C13 C 0.46098(6) 0.63170(17) 0.5372(3) 0.0183(4) Uani 1 1 d . . . . .
H13A H 0.460794 0.565660 0.639658 0.022 Uiso 1 1 calc R U . . .
H13B H 0.434397 0.614907 0.463524 0.022 Uiso 1 1 calc R U . . .
C7 C 0.27975(6) 0.7868(2) 0.7268(3) 0.0234(4) Uani 1 1 d . . . . .
H7 H 0.261455 0.802705 0.828872 0.028 Uiso 1 1 calc R U . . .
C2 C 0.36448(6) 0.78946(18) 0.1180(2) 0.0187(4) Uani 1 1 d . . . . .
H2 H 0.351857 0.879163 0.118166 0.022 Uiso 1 1 calc R U . . .
H14 H 0.4185(10) 0.811(3) -0.256(4) 0.056(9) Uiso 1 1 d . . . . .

loop_
_atom_site_aniso_label
_atom_site_aniso_U_11
_atom_site_aniso_U_22
_atom_site_aniso_U_33
_atom_site_aniso_U_23
_atom_site_aniso_U_13
_atom_site_aniso_U_12
O2 0.0228(7) 0.0183(6) 0.0232(7) 0.0016(5) 0.0080(6) 0.0009(5)
O1 0.0356(8) 0.0213(6) 0.0268(8) 0.0037(6) 0.0084(7) 0.0109(6)
N2 0.0210(12) 0.0143(10) 0.0177(11) -0.0013(9) 0.000 0.000
N1 0.0169(8) 0.0139(7) 0.0188(7) -0.0004(6) 0.0012(6) -0.0003(5)
N3 0.0221(12) 0.0165(10) 0.0162(10) 0.0031(9) 0.000 0.000
C3 0.0156(8) 0.0165(8) 0.0187(8) -0.0030(8) -0.0040(7) 0.0003(7)
C4 0.0142(9) 0.0190(8) 0.0177(9) -0.0030(7) -0.0039(7) -0.0018(6)
C1 0.0149(8) 0.0191(8) 0.0187(9) 0.0004(8) -0.0011(7) -0.0002(7)
C10 0.0200(13) 0.0165(11) 0.0152(12) -0.0022(10) 0.000 0.000
C8 0.0250(10) 0.0244(9) 0.0193(9) 0.0019(8) -0.0008(8) -0.0084(8)
C11 0.0288(15) 0.0197(13) 0.0150(12) -0.0021(11) 0.000 0.000
C12 0.0173(9) 0.0155(8) 0.0220(10) 0.0019(7) -0.0020(8) 0.0016(6)
C9 0.0208(9) 0.0183(8) 0.0188(9) 0.0001(8) -0.0037(8) -0.0015(7)
C5 0.0218(10) 0.0198(8) 0.0165(8) 0.0006(8) -0.0026(8) 0.0000(7)
C6 0.0201(10) 0.0232(9) 0.0217(9) -0.0059(8) -0.0028(8) 0.0013(7)
C13 0.0206(10) 0.0124(8) 0.0220(9) -0.0005(7) 0.0005(7) -0.0024(6)
C7 0.0201(10) 0.0313(10) 0.0188(10) -0.0053(8) 0.0020(7) -0.0055(8)
C2 0.0164(9) 0.0186(8) 0.0210(9) -0.0020(8) 0.0007(7) 0.0031(7)

loop_
_atom_type_symbol
_atom_type_description
_atom_type_scat_dispersion_real
_atom_type_scat_dispersion_imag
_atom_type_scat_source
C C 0.0181 0.0091 'International Tables Vol C Tables 4.2.6.8 and 6.1.1.4'
H H 0.0000 0.0000 'International Tables Vol C Tables 4.2.6.8 and 6.1.1.4'
N N 0.0311 0.0180 'International Tables Vol C Tables 4.2.6.8 and 6.1.1.4'
O O 0.0492 0.0322 'International Tables Vol C Tables 4.2.6.8 and 6.1.1.4'

loop_
_geom_angle_atom_site_label_1
_geom_angle_atom_site_label_2
_geom_angle_atom_site_label_3
_geom_angle
_geom_angle_site_symmetry_1
_geom_angle_site_symmetry_3
_geom_angle_publ_flag
C1 O2 H14 109.1(17) . . ?
C13 N2 C13 108.6(2) 3_655 . ?
C13 N2 C11 108.57(12) 3_655 . ?
C13 N2 C11 108.57(12) . . ?
C10 N1 C12 108.36(15) . . ?
C10 N1 C13 107.51(15) . . ?
C12 N1 C13 108.58(14) . . ?
C12 N3 C12 108.2(2) 3_655 . ?
C12 N3 C11 108.07(13) 3_655 . ?
C12 N3 C11 108.07(13) . . ?
C2 C3 C4 126.62(16) . . ?
C2 C3 H3 116.7 . . ?
C4 C3 H3 116.7 . . ?
C9 C4 C5 118.78(17) . . ?
C9 C4 C3 119.21(16) . . ?
C5 C4 C3 121.94(17) . . ?
O1 C1 O2 123.37(18) . . ?
O1 C1 C2 123.68(17) . . ?
O2 C1 C2 112.94(15) . . ?
N1 C10 N1 111.7(2) 3_655 . ?
N1 C10 H10A 109.3 3_655 . ?
N1 C10 H10A 109.3 . . ?
N1 C10 H10B 109.3 3_655 . ?
N1 C10 H10B 109.3 . . ?
H10A C10 H10B 107.9 . . ?
C7 C8 C9 120.46(19) . . ?
C7 C8 H8 119.8 . . ?
C9 C8 H8 119.8 . . ?
N2 C11 N3 112.2(2) . . ?
N2 C11 H11A 109.2 . . ?
N3 C11 H11A 109.2 . . ?
N2 C11 H11B 109.2 . . ?
N3 C11 H11B 109.2 . . ?
H11A C11 H11B 107.9 . . ?
N3 C12 N1 112.14(15) . . ?
N3 C12 H12A 109.2 . . ?
N1 C12 H12A 109.2 . . ?
N3 C12 H12B 109.2 . . ?
N1 C12 H12B 109.2 . . ?
H12A C12 H12B 107.9 . . ?
C8 C9 C4 120.48(17) . . ?
C8 C9 H9 119.8 . . ?
C4 C9 H9 119.8 . . ?
C6 C5 C4 120.42(18) . . ?
C6 C5 H5 119.8 . . ?
C4 C5 H5 119.8 . . ?
C5 C6 C7 120.39(17) . . ?
C5 C6 H6 119.8 . . ?
C7 C6 H6 119.8 . . ?
N2 C13 N1 111.46(14) . . ?
N2 C13 H13A 109.3 . . ?
N1 C13 H13A 109.3 . . ?
N2 C13 H13B 109.3 . . ?
N1 C13 H13B 109.3 . . ?
H13A C13 H13B 108.0 . . ?
C8 C7 C6 119.42(19) . . ?
C8 C7 H7 120.3 . . ?
C6 C7 H7 120.3 . . ?
C3 C2 C1 121.25(16) . . ?
C3 C2 H2 119.4 . . ?
C1 C2 H2 119.4 . . ?

loop_
_geom_bond_atom_site_label_1
_geom_bond_atom_site_label_2
_geom_bond_distance
_geom_bond_site_symmetry_2
_geom_bond_publ_flag
O2 C1 1.324(2) . ?
O2 H14 1.02(3) . ?
O1 C1 1.220(2) . ?
N2 C13 1.466(2) 3_655 ?
N2 C13 1.466(2) . ?
N2 C11 1.473(3) . ?
N1 C10 1.478(2) . ?
N1 C12 1.482(2) . ?
N1 C13 1.492(2) . ?
N3 C12 1.466(2) 3_655 ?
N3 C12 1.466(2) . ?
N3 C11 1.485(3) . ?
C3 C2 1.331(3) . ?
C3 C4 1.471(3) . ?
C3 H3 0.9500 . ?
C4 C9 1.394(3) . ?
C4 C5 1.398(2) . ?
C1 C2 1.479(3) . ?
C10 H10A 0.9900 . ?
C10 H10B 0.9900 . ?
C8 C7 1.386(3) . ?
C8 C9 1.387(3) . ?
C8 H8 0.9500 . ?
C11 H11A 0.9900 . ?
C11 H11B 0.9900 . ?
C12 H12A 0.9900 . ?
C12 H12B 0.9900 . ?
C9 H9 0.9500 . ?
C5 C6 1.387(3) . ?
C5 H5 0.9500 . ?
C6 C7 1.388(3) . ?
C6 H6 0.9500 . ?
C13 H13A 0.9900 . ?
C13 H13B 0.9900 . ?
C7 H7 0.9500 . ?
C2 H2 0.9500 . ?

loop_
_geom_hbond_atom_site_label_D
_geom_hbond_atom_site_label_H
_geom_hbond_atom_site_label_A
_geom_hbond_distance_DH
_geom_hbond_distance_HA
_geom_hbond_distance_DA
_geom_hbond_angle_DHA
_geom_hbond_site_symmetry_A
_geom_hbond_publ_flag
C10 H10A N3 0.99 2.54 3.516(3) 169.8 2_675 yes
C13 H13B O1 0.99 2.52 3.106(2) 118.0 4_565 yes
O2 H14 N1 1.02(3) 1.64(3) 2.645(2) 168(3) 1_554 yes

loop_
_geom_torsion_atom_site_label_1
_geom_torsion_atom_site_label_2
_geom_torsion_atom_site_label_3
_geom_torsion_atom_site_label_4
_geom_torsion
_geom_torsion_site_symmetry_1
_geom_torsion_site_symmetry_2
_geom_torsion_site_symmetry_3
_geom_torsion_site_symmetry_4
_geom_torsion_publ_flag
C2 C3 C4 C9 175.73(18) . . . . ?
C2 C3 C4 C5 -1.3(3) . . . . ?
C12 N1 C10 N1 -57.6(2) . . . 3_655 ?
C13 N1 C10 N1 59.6(2) . . . 3_655 ?
C13 N2 C11 N3 -58.96(12) 3_655 . . . ?
C13 N2 C11 N3 58.96(12) . . . . ?
C12 N3 C11 N2 58.42(13) 3_655 . . . ?
C12 N3 C11 N2 -58.42(13) . . . . ?
C12 N3 C12 N1 -58.9(2) 3_655 . . . ?
C11 N3 C12 N1 57.9(2) . . . . ?
C10 N1 C12 N3 58.5(2) . . . . ?
C13 N1 C12 N3 -58.04(19) . . . . ?
C7 C8 C9 C4 0.6(3) . . . . ?
C5 C4 C9 C8 1.1(3) . . . . ?
C3 C4 C9 C8 -176.04(17) . . . . ?
C9 C4 C5 C6 -2.2(3) . . . . ?
C3 C4 C5 C6 174.90(16) . . . . ?
C4 C5 C6 C7 1.5(3) . . . . ?
C13 N2 C13 N1 59.6(2) 3_655 . . . ?
C11 N2 C13 N1 -58.3(2) . . . . ?
C10 N1 C13 N2 -59.1(2) . . . . ?
C12 N1 C13 N2 57.90(19) . . . . ?
C9 C8 C7 C6 -1.4(3) . . . . ?
C5 C6 C7 C8 0.3(3) . . . . ?
C4 C3 C2 C1 179.48(17) . . . . ?
O1 C1 C2 C3 5.4(3) . . . . ?
O2 C1 C2 C3 -173.82(16) . . . . ?
